data_7220920
loop_
_publ_author_name
'Z\'u\~niga-Villarreal, No\'e'
'Hern\'andez-Ju\'arez, Mart\'in'
'Toscano, Ruben Alfredo'
'Cortes-Guzman, Fernando'

_publ_section_title
;
 Hydrogen and oxygen activation by an iridium precursor containing the
 4,5-bis(diphenylthiophosphinoyl)-1,2,3-triazole ligand
;
_journal_name_full 'RSC Adv.'
_journal_paper_doi 10.1039/C5RA07698F
_journal_year 2015
_chemical_formula_moiety 'C62 H50 Ir N3 O2 P4 S2, 1.0(C D2 Cl2)'
_chemical_formula_sum 'C63 H50 Cl2 D2 Ir N3 O2 P4 S2'
_chemical_formula_weight 1336.19
_chemical_name_systematic '[Ir(\k2-S,N-(4,5-(P(S)Ph2)2Tz))(PPh3)2O2] '
_space_group_crystal_system monoclinic
_space_group_IT_number 14
_space_group_name_Hall '-P 2ybc'
_space_group_name_H-M_alt 'P 1 21/c 1'
_symmetry_space_group_name_Hall '-P 2ybc'
_symmetry_space_group_name_H-M 'P 1 21/c 1'
_atom_sites_solution_hydrogens geom
_atom_sites_solution_primary direct
_atom_sites_solution_secondary difmap
_audit_creation_method SHELXL-2013
_audit_update_record
;
2015-04-24 deposited with the CCDC.
2015-06-26 downloaded from the CCDC.
;
_cell_angle_alpha 90
_cell_angle_beta 101.0060(10)
_cell_angle_gamma 90
_cell_formula_units_Z 4
_cell_length_a 14.3017(3)
_cell_length_b 23.0762(6)
_cell_length_c 18.2448(4)
_cell_measurement_reflns_used 9998
_cell_measurement_temperature 298(2)
_cell_measurement_theta_max 27.06
_cell_measurement_theta_min 2.43
_cell_volume 5910.6(2)
_computing_cell_refinement 'APEX2 v2012.10.0(Bruker, 2012)'
_computing_data_collection 'APEX2 v2012.10.0(Bruker, 2012)'
_computing_data_reduction 'SAINT V8.27B (Bruker, 2012)'
_computing_molecular_graphics 'SHELXTL V 6.12 (Sheldrick, 2000)'
_computing_publication_material 'SHELXTL V 6.12 (Sheldrick, 2000)'
_computing_structure_refinement 'SHELXL-2013 (Sheldrick, 2013)'
_computing_structure_solution 'SHELXS-97 (Sheldrick, 2008)'
_diffrn_ambient_temperature 298(2)
_diffrn_detector_area_resol_mean 8.333
_diffrn_measured_fraction_theta_full 0.997
_diffrn_measured_fraction_theta_max 0.996
_diffrn_measurement_device_type 'Bruker Smart Apex CCD diffractometer 01-670-01'
_diffrn_measurement_method \w-scans
_diffrn_radiation_monochromator graphite
_diffrn_radiation_type MoK\a
_diffrn_radiation_wavelength 0.71073
_diffrn_reflns_av_R_equivalents 0.0465
_diffrn_reflns_av_unetI/netI 0.0529
_diffrn_reflns_laue_measured_fraction_full 0.997
_diffrn_reflns_laue_measured_fraction_max 0.996
_diffrn_reflns_limit_h_max 18
_diffrn_reflns_limit_h_min -15
_diffrn_reflns_limit_k_max 23
_diffrn_reflns_limit_k_min -29
_diffrn_reflns_limit_l_max 23
_diffrn_reflns_limit_l_min -23
_diffrn_reflns_number 37659
_diffrn_reflns_point_group_measured_fraction_full 0.997
_diffrn_reflns_point_group_measured_fraction_max 0.996
_diffrn_reflns_theta_full 25.242
_diffrn_reflns_theta_max 27.462
_diffrn_reflns_theta_min 2.285
_diffrn_source 'fine-focus sealed tube'
_exptl_absorpt_coefficient_mu 2.574
_exptl_absorpt_correction_T_max 0.6901
_exptl_absorpt_correction_T_min 0.4397
_exptl_absorpt_correction_type multi-scan
_exptl_absorpt_process_details '(Sheldrick, 2008)'
_exptl_crystal_colour yellow
_exptl_crystal_density_diffrn 1.502
_exptl_crystal_description prism
_exptl_crystal_F_000 2680
_exptl_crystal_size_max 0.400
_exptl_crystal_size_mid 0.264
_exptl_crystal_size_min 0.163
_refine_diff_density_max 2.373
_refine_diff_density_min -0.640
_refine_diff_density_rms 0.112
_refine_ls_extinction_method none
_refine_ls_goodness_of_fit_ref 1.002
_refine_ls_hydrogen_treatment constr
_refine_ls_matrix_type full
_refine_ls_number_parameters 751
_refine_ls_number_reflns 13468
_refine_ls_number_restraints 166
_refine_ls_restrained_S_all 1.000
_refine_ls_R_factor_all 0.0723
_refine_ls_R_factor_gt 0.0436
_refine_ls_shift/su_max 0.005
_refine_ls_shift/su_mean 0.000
_refine_ls_structure_factor_coef Fsqd
_refine_ls_weighting_details 'w=1/[\s^2^(Fo^2^)+(0.0658P)^2^] where P=(Fo^2^+2Fc^2^)/3'
_refine_ls_weighting_scheme calc
_refine_ls_wR_factor_gt 0.1025
_refine_ls_wR_factor_ref 0.1188
_reflns_Friedel_coverage 0.000
_reflns_number_gt 9489
_reflns_number_total 13468
_reflns_threshold_expression 'I > 2\s(I)'
_cod_data_source_file c5ra07698f2.cif
_cod_data_source_block Compound_4
_cod_database_code 7220920
_shelx_space_group_comment
;
The symmetry employed for this shelxl refinement is uniquely defined
by the following loop, which should always be used as a source of
symmetry information in preference to the above space-group names.
They are only intended as comments.
;
_shelx_estimated_absorpt_t_min 0.426
_shelx_estimated_absorpt_t_max 0.679
_shelxl_version_number 2013-4

loop_
_space_group_symop_operation_xyz
'x, y, z'
'-x, y+1/2, -z+1/2'
'-x, -y, -z'
'x, -y-1/2, z-1/2'

loop_
_atom_site_label
_atom_site_type_symbol
_atom_site_fract_x
_atom_site_fract_y
_atom_site_fract_z
_atom_site_U_iso_or_equiv
_atom_site_adp_type
_atom_site_occupancy
_atom_site_site_symmetry_order
_atom_site_calc_flag
_atom_site_refinement_flags_posn
_atom_site_refinement_flags_adp
_atom_site_refinement_flags_occupancy
_atom_site_disorder_assembly
_atom_site_disorder_group
Ir1 Ir 0.25725(2) 0.33661(2) 0.67416(2) 0.03817(7) Uani 1 1 d . . . . .
S1 S 0.28137(9) 0.38428(6) 0.79397(7) 0.0493(3) Uani 1 1 d . . . . .
S2 S 0.69168(12) 0.31629(8) 0.87278(10) 0.0789(5) Uani 1 1 d . . . . .
P1 P 0.42356(9) 0.36902(6) 0.81956(6) 0.0436(3) Uani 1 1 d . . . . .
P2 P 0.61981(9) 0.24528(7) 0.84908(7) 0.0510(3) Uani 1 1 d . . . . .
P3 P 0.14744(9) 0.26730(6) 0.69247(7) 0.0457(3) Uani 1 1 d . . . . .
P4 P 0.15499(9) 0.40593(5) 0.61287(6) 0.0417(3) Uani 1 1 d . . . . .
O1 O 0.3606(2) 0.36756(16) 0.62079(19) 0.0547(9) Uani 1 1 d . . . . .
O2 O 0.3022(3) 0.32339(16) 0.57710(18) 0.0554(9) Uani 1 1 d . . . . .
N1 N 0.3681(3) 0.28278(16) 0.72360(19) 0.0385(8) Uani 1 1 d . . . . .
N2 N 0.3868(3) 0.23060(18) 0.7005(2) 0.0488(10) Uani 1 1 d . . . . .
N3 N 0.4714(3) 0.21291(19) 0.7391(2) 0.0524(10) Uani 1 1 d . . . . .
C4 C 0.5061(3) 0.2554(2) 0.7877(2) 0.0452(11) Uani 1 1 d . . . . .
C5 C 0.4406(3) 0.3003(2) 0.7787(2) 0.0400(10) Uani 1 1 d . . . . .
C6 C 0.4606(4) 0.3660(2) 0.9193(2) 0.0500(12) Uani 1 1 d . . . . .
C7 C 0.5198(6) 0.4060(3) 0.9589(3) 0.095(2) Uani 1 1 d . . . . .
H7 H 0.5443 0.4362 0.9346 0.114 Uiso 1 1 calc R U . . .
C8 C 0.5432(8) 0.4009(4) 1.0361(4) 0.133(4) Uani 1 1 d . . . . .
H8 H 0.5840 0.4280 1.0633 0.159 Uiso 1 1 calc R U . . .
C9 C 0.5076(6) 0.3569(4) 1.0731(4) 0.095(2) Uani 1 1 d . . . . .
H9 H 0.5231 0.3545 1.1249 0.114 Uiso 1 1 calc R U . . .
C10 C 0.4504(5) 0.3176(3) 1.0340(3) 0.0798(19) Uani 1 1 d . . . . .
H10 H 0.4262 0.2874 1.0586 0.096 Uiso 1 1 calc R U . . .
C11 C 0.4270(5) 0.3216(3) 0.9571(3) 0.0693(16) Uani 1 1 d . . . . .
H11 H 0.3876 0.2937 0.9305 0.083 Uiso 1 1 calc R U . . .
C12 C 0.4882(4) 0.4255(2) 0.7827(3) 0.0554(13) Uani 1 1 d . . . . .
C13 C 0.4645(5) 0.4825(3) 0.7931(4) 0.0791(19) Uani 1 1 d . . . . .
H13 H 0.4155 0.4910 0.8183 0.095 Uiso 1 1 calc R U . . .
C14 C 0.5132(7) 0.5274(3) 0.7663(5) 0.102(3) Uani 1 1 d . . . . .
H14 H 0.4985 0.5658 0.7749 0.123 Uiso 1 1 calc R U . . .
C15 C 0.5845(7) 0.5143(4) 0.7264(5) 0.110(3) Uani 1 1 d . . . . .
H15 H 0.6168 0.5438 0.7069 0.132 Uiso 1 1 calc R U . . .
C16 C 0.6061(6) 0.4581(4) 0.7163(5) 0.106(3) Uani 1 1 d . . . . .
H16 H 0.6543 0.4495 0.6903 0.128 Uiso 1 1 calc R U . . .
C17 C 0.5583(5) 0.4129(3) 0.7437(3) 0.0753(18) Uani 1 1 d . . . . .
H17 H 0.5739 0.3746 0.7356 0.090 Uiso 1 1 calc R U . . .
C18 C 0.5920(4) 0.2090(3) 0.9302(3) 0.0588(14) Uani 1 1 d . . . . .
C19 C 0.5174(5) 0.1709(3) 0.9255(4) 0.0782(19) Uani 1 1 d . . . . .
H19 H 0.4825 0.1607 0.8789 0.094 Uiso 1 1 calc R U . . .
C20 C 0.4935(5) 0.1475(4) 0.9899(5) 0.101(3) Uani 1 1 d . . . . .
H20 H 0.4420 0.1224 0.9870 0.121 Uiso 1 1 calc R U . . .
C21 C 0.5473(6) 0.1622(4) 1.0571(4) 0.104(3) Uani 1 1 d . . . . .
H21 H 0.5316 0.1471 1.1005 0.125 Uiso 1 1 calc R U . . .
C22 C 0.6220(6) 0.1976(4) 1.0625(4) 0.103(3) Uani 1 1 d . . . . .
H22 H 0.6587 0.2061 1.1091 0.123 Uiso 1 1 calc R U . . .
C23 C 0.6444(5) 0.2215(3) 0.9996(3) 0.084(2) Uani 1 1 d . . . . .
H23 H 0.6960 0.2466 1.0039 0.101 Uiso 1 1 calc R U . . .
C24 C 0.6784(3) 0.1936(3) 0.7981(3) 0.0522(12) Uani 1 1 d . . . . .
C25 C 0.7230(6) 0.2143(3) 0.7441(4) 0.097(2) Uani 1 1 d . . . . .
H25 H 0.7243 0.2539 0.7350 0.116 Uiso 1 1 calc R U . . .
C26 C 0.7663(7) 0.1762(4) 0.7027(5) 0.115(3) Uani 1 1 d . . . . .
H26 H 0.7958 0.1908 0.6654 0.138 Uiso 1 1 calc R U . . .
C27 C 0.7676(6) 0.1189(4) 0.7143(5) 0.097(2) Uani 1 1 d . . . . .
H27 H 0.7964 0.0940 0.6853 0.116 Uiso 1 1 calc R U . . .
C28 C 0.7257(6) 0.0984(3) 0.7696(5) 0.097(2) Uani 1 1 d . . . . .
H28 H 0.7262 0.0588 0.7795 0.117 Uiso 1 1 calc R U . . .
C29 C 0.6818(5) 0.1364(3) 0.8117(4) 0.0788(18) Uani 1 1 d . . . . .
H29 H 0.6542 0.1218 0.8501 0.095 Uiso 1 1 calc R U . . .
C30 C 0.0322(4) 0.2898(2) 0.7142(3) 0.0559(13) Uani 1 1 d . . . . .
C31 C -0.0416(4) 0.3060(3) 0.6577(4) 0.0667(16) Uani 1 1 d . . . . .
H31 H -0.0361 0.3002 0.6083 0.080 Uiso 1 1 calc R U . . .
C32 C -0.1240(5) 0.3310(3) 0.6735(4) 0.084(2) Uani 1 1 d . . . . .
H32 H -0.1725 0.3425 0.6347 0.100 Uiso 1 1 calc R U . . .
C33 C -0.1337(5) 0.3384(3) 0.7442(5) 0.097(3) Uani 1 1 d . . . . .
H33 H -0.1886 0.3558 0.7542 0.116 Uiso 1 1 calc R U . . .
C34 C -0.0626(5) 0.3205(3) 0.8031(4) 0.089(2) Uani 1 1 d . . . . .
H34 H -0.0710 0.3241 0.8523 0.107 Uiso 1 1 calc R U . . .
C35 C 0.0199(4) 0.2976(3) 0.7874(3) 0.0686(16) Uani 1 1 d . . . . .
H35 H 0.0687 0.2870 0.8265 0.082 Uiso 1 1 calc R U . . .
C36 C 0.1921(3) 0.2156(2) 0.7675(3) 0.0507(12) Uani 1 1 d . . . . .
C37 C 0.2333(4) 0.2363(3) 0.8373(3) 0.0587(14) Uani 1 1 d . . . . .
H37 H 0.2400 0.2760 0.8450 0.070 Uiso 1 1 calc R U . . .
C38 C 0.2650(4) 0.1985(3) 0.8961(3) 0.0665(16) Uani 1 1 d . . . . .
H38 H 0.2914 0.2129 0.9431 0.080 Uiso 1 1 calc R U . . .
C39 C 0.2573(4) 0.1403(3) 0.8848(4) 0.0732(18) Uani 1 1 d . . . . .
H39 H 0.2791 0.1147 0.9237 0.088 Uiso 1 1 calc R U . . .
C40 C 0.2173(5) 0.1200(3) 0.8160(4) 0.0766(19) Uani 1 1 d . . . . .
H40 H 0.2112 0.0802 0.8086 0.092 Uiso 1 1 calc R U . . .
C41 C 0.1856(5) 0.1565(2) 0.7572(4) 0.0648(16) Uani 1 1 d . . . . .
H41 H 0.1598 0.1414 0.7104 0.078 Uiso 1 1 calc R U . . .
C42 C 0.1150(4) 0.2184(2) 0.6120(3) 0.0580(14) Uani 1 1 d . . . . .
C43 C 0.0282(5) 0.1883(3) 0.5977(4) 0.086(2) Uani 1 1 d . . . . .
H43 H -0.0174 0.1944 0.6270 0.103 Uiso 1 1 calc R U . . .
C44 C 0.0118(8) 0.1491(4) 0.5390(6) 0.121(3) Uani 1 1 d . . . . .
H44 H -0.0455 0.1288 0.5292 0.145 Uiso 1 1 calc R U . . .
C45 C 0.0775(8) 0.1397(4) 0.4957(5) 0.115(3) Uani 1 1 d . . . . .
H45 H 0.0640 0.1134 0.4565 0.139 Uiso 1 1 calc R U . . .
C46 C 0.1637(7) 0.1679(3) 0.5084(4) 0.089(2) Uani 1 1 d . . . . .
H46 H 0.2085 0.1611 0.4786 0.107 Uiso 1 1 calc R U . . .
C47 C 0.1817(5) 0.2078(3) 0.5681(3) 0.0708(17) Uani 1 1 d . . . . .
H47 H 0.2397 0.2272 0.5780 0.085 Uiso 1 1 calc R U . . .
C48 C 0.0956(4) 0.4549(2) 0.6690(3) 0.0472(11) Uani 1 1 d . . . . .
C49 C 0.0718(4) 0.4370(2) 0.7344(3) 0.0574(13) Uani 1 1 d . . . . .
H49 H 0.0878 0.3998 0.7518 0.069 Uiso 1 1 calc R U . . .
C50 C 0.0246(5) 0.4730(3) 0.7752(3) 0.0738(18) Uani 1 1 d . . . . .
H50 H 0.0091 0.4602 0.8197 0.089 Uiso 1 1 calc R U . . .
C51 C 0.0004(5) 0.5281(3) 0.7498(4) 0.0781(19) Uani 1 1 d . . . . .
H51 H -0.0315 0.5528 0.7770 0.094 Uiso 1 1 calc R U . . .
C52 C 0.0234(5) 0.5462(3) 0.6849(4) 0.0737(18) Uani 1 1 d . . . . .
H52 H 0.0066 0.5833 0.6674 0.088 Uiso 1 1 calc R U . . .
C53 C 0.0709(4) 0.5105(2) 0.6450(3) 0.0610(14) Uani 1 1 d . . . . .
H53 H 0.0869 0.5239 0.6009 0.073 Uiso 1 1 calc R U . . .
C54 C 0.0583(4) 0.3783(2) 0.5410(2) 0.0447(11) Uani 1 1 d . . . . .
C55 C 0.0784(4) 0.3339(2) 0.4962(3) 0.0522(13) Uani 1 1 d . . . . .
H55 H 0.1406 0.3204 0.5013 0.063 Uiso 1 1 calc R U . . .
C56 C 0.0083(5) 0.3094(3) 0.4443(3) 0.0686(16) Uani 1 1 d . . . . .
H56 H 0.0229 0.2793 0.4145 0.082 Uiso 1 1 calc R U . . .
C57 C -0.0825(5) 0.3289(3) 0.4361(4) 0.0746(19) Uani 1 1 d . . . . .
H57 H -0.1301 0.3114 0.4012 0.089 Uiso 1 1 calc R U . . .
C58 C -0.1053(4) 0.3736(3) 0.4781(3) 0.0656(15) Uani 1 1 d . . . . .
H58 H -0.1677 0.3871 0.4712 0.079 Uiso 1 1 calc R U . . .
C59 C -0.0343(4) 0.3989(2) 0.5315(3) 0.0535(13) Uani 1 1 d . . . . .
H59 H -0.0490 0.4294 0.5606 0.064 Uiso 1 1 calc R U . . .
C60 C 0.2171(4) 0.4560(2) 0.5609(3) 0.0466(11) Uani 1 1 d . . . . .
C61 C 0.3026(4) 0.4802(2) 0.5962(3) 0.0591(14) Uani 1 1 d . . . . .
H61 H 0.3268 0.4716 0.6460 0.071 Uiso 1 1 calc R U . . .
C62 C 0.3520(5) 0.5173(3) 0.5576(4) 0.0766(18) Uani 1 1 d . . . . .
H62 H 0.4096 0.5331 0.5814 0.092 Uiso 1 1 calc R U . . .
C63 C 0.3162(5) 0.5308(3) 0.4845(4) 0.0770(18) Uani 1 1 d . . . . .
H63 H 0.3496 0.5558 0.4588 0.092 Uiso 1 1 calc R U . . .
C64 C 0.2336(5) 0.5081(3) 0.4499(3) 0.0694(17) Uani 1 1 d . . . . .
H64 H 0.2101 0.5175 0.4002 0.083 Uiso 1 1 calc R U . . .
C65 C 0.1817(4) 0.4702(2) 0.4872(3) 0.0534(13) Uani 1 1 d . . . . .
H65 H 0.1241 0.4548 0.4627 0.064 Uiso 1 1 calc R U . . .
C66 C 0.741(3) -0.0156(15) 0.4309(13) 0.248(5) Uani 0.465(3) 1 d D U P A 1
D66A D 0.7483 -0.0569 0.4232 0.298 Uiso 0.465(3) 1 calc R U P A 1
D66B D 0.6766 -0.0034 0.4105 0.298 Uiso 0.465(3) 1 calc R U P A 1
Cl1 Cl 0.8342(12) 0.0294(7) 0.3961(9) 0.266(5) Uani 0.465(3) 1 d D U P A 1
Cl2 Cl 0.7828(13) 0.0071(7) 0.5320(9) 0.270(5) Uani 0.465(3) 1 d D U P A 1
C66B C 0.743(5) 0.0346(15) 0.428(3) 0.253(5) Uani 0.298(3) 1 d D U P B 2
D66C D 0.6903 0.0531 0.3954 0.303 Uiso 0.298(3) 1 calc R U P B 2
D66D D 0.7808 0.0632 0.4600 0.303 Uiso 0.298(3) 1 calc R U P B 2
Cl1B Cl 0.8170(17) -0.0126(9) 0.3768(13) 0.254(5) Uani 0.298(3) 1 d D U P B 2
Cl2B Cl 0.7042(17) -0.0275(10) 0.4832(13) 0.259(5) Uani 0.298(3) 1 d D U P B 2
C66C C 0.771(4) 0.0462(18) 0.486(5) 0.254(5) Uani 0.236(3) 1 d D U P C 3
D66E D 0.7220 0.0559 0.4432 0.305 Uiso 0.236(3) 1 calc R U P C 3
D66F D 0.7856 0.0794 0.5186 0.305 Uiso 0.236(3) 1 calc R U P C 3
Cl1C Cl 0.8813(19) 0.0144(12) 0.4575(17) 0.259(6) Uani 0.236(3) 1 d D U P C 3
Cl2C Cl 0.743(2) -0.0214(13) 0.5361(18) 0.234(6) Uani 0.236(3) 1 d D U P C 3

loop_
_atom_site_aniso_label
_atom_site_aniso_U_11
_atom_site_aniso_U_22
_atom_site_aniso_U_33
_atom_site_aniso_U_23
_atom_site_aniso_U_13
_atom_site_aniso_U_12
Ir1 0.03489(11) 0.04707(12) 0.03300(10) 0.00218(8) 0.00765(7) 0.00114(8)
S1 0.0462(7) 0.0609(8) 0.0414(6) -0.0054(6) 0.0099(5) 0.0065(6)
S2 0.0572(10) 0.0895(11) 0.0862(11) -0.0130(9) 0.0041(8) -0.0121(9)
P1 0.0431(7) 0.0539(8) 0.0341(6) -0.0022(5) 0.0077(5) 0.0001(6)
P2 0.0364(7) 0.0719(9) 0.0437(7) 0.0020(6) 0.0053(5) 0.0058(6)
P3 0.0393(7) 0.0538(8) 0.0430(6) 0.0068(6) 0.0054(5) -0.0032(6)
P4 0.0423(7) 0.0463(7) 0.0364(6) 0.0035(5) 0.0074(5) 0.0028(5)
O1 0.048(2) 0.065(2) 0.054(2) 0.0035(18) 0.0182(16) -0.0083(18)
O2 0.056(2) 0.078(2) 0.0357(17) -0.0041(17) 0.0173(16) 0.0008(19)
N1 0.034(2) 0.048(2) 0.0328(18) 0.0002(16) 0.0054(15) 0.0046(17)
N2 0.046(2) 0.054(3) 0.045(2) -0.0024(19) 0.0061(18) 0.008(2)
N3 0.048(3) 0.061(3) 0.046(2) -0.003(2) 0.0028(19) 0.012(2)
C4 0.040(3) 0.056(3) 0.039(2) -0.001(2) 0.008(2) 0.001(2)
C5 0.040(3) 0.050(3) 0.030(2) 0.0004(19) 0.0071(18) -0.002(2)
C6 0.052(3) 0.064(3) 0.033(2) -0.005(2) 0.008(2) 0.002(3)
C7 0.136(7) 0.097(5) 0.045(3) -0.006(3) 0.000(4) -0.045(5)
C8 0.198(11) 0.134(7) 0.052(4) -0.028(5) -0.010(5) -0.062(7)
C9 0.130(7) 0.114(6) 0.036(3) -0.002(4) 0.007(4) -0.007(5)
C10 0.082(5) 0.113(5) 0.046(3) 0.014(4) 0.017(3) -0.002(4)
C11 0.070(4) 0.091(4) 0.045(3) 0.002(3) 0.006(3) -0.009(3)
C12 0.060(4) 0.062(3) 0.043(3) 0.000(2) 0.007(2) -0.014(3)
C13 0.096(5) 0.062(4) 0.082(4) -0.002(3) 0.025(4) -0.010(4)
C14 0.122(7) 0.072(5) 0.108(6) 0.009(4) 0.011(5) -0.020(5)
C15 0.116(7) 0.105(7) 0.108(6) 0.025(5) 0.019(5) -0.054(6)
C16 0.105(6) 0.121(7) 0.106(6) 0.011(5) 0.053(5) -0.036(6)
C17 0.084(5) 0.084(4) 0.063(4) 0.000(3) 0.026(3) -0.014(4)
C18 0.042(3) 0.091(4) 0.044(3) 0.010(3) 0.011(2) 0.020(3)
C19 0.053(4) 0.117(6) 0.064(4) 0.027(4) 0.011(3) 0.010(4)
C20 0.059(4) 0.139(7) 0.113(6) 0.054(5) 0.037(4) 0.025(4)
C21 0.081(6) 0.177(9) 0.061(4) 0.049(5) 0.031(4) 0.052(6)
C22 0.088(6) 0.166(9) 0.055(4) 0.014(5) 0.015(4) 0.023(6)
C23 0.067(4) 0.131(6) 0.052(3) 0.002(4) 0.004(3) 0.016(4)
C24 0.035(3) 0.073(4) 0.050(3) 0.008(3) 0.010(2) 0.006(2)
C25 0.122(7) 0.097(5) 0.088(5) 0.027(4) 0.061(5) 0.034(5)
C26 0.133(8) 0.132(8) 0.099(6) 0.018(6) 0.073(6) 0.034(6)
C27 0.083(5) 0.121(7) 0.091(5) -0.001(5) 0.028(4) 0.039(5)
C28 0.103(6) 0.079(5) 0.113(6) 0.002(5) 0.029(5) 0.022(4)
C29 0.080(5) 0.085(5) 0.080(4) 0.014(4) 0.036(4) 0.008(4)
C30 0.047(3) 0.061(3) 0.061(3) 0.016(3) 0.014(2) -0.007(3)
C31 0.048(3) 0.077(4) 0.075(4) 0.025(3) 0.012(3) -0.003(3)
C32 0.044(4) 0.114(6) 0.093(5) 0.035(4) 0.010(3) 0.000(3)
C33 0.054(4) 0.112(6) 0.131(7) 0.034(5) 0.035(5) 0.017(4)
C34 0.072(5) 0.117(6) 0.089(5) 0.027(4) 0.041(4) 0.015(4)
C35 0.053(4) 0.087(4) 0.071(4) 0.025(3) 0.024(3) 0.008(3)
C36 0.038(3) 0.059(3) 0.055(3) 0.019(2) 0.008(2) 0.001(2)
C37 0.053(3) 0.070(4) 0.055(3) 0.014(3) 0.014(3) -0.003(3)
C38 0.057(4) 0.091(5) 0.050(3) 0.022(3) 0.006(3) -0.008(3)
C39 0.053(4) 0.080(4) 0.084(5) 0.039(4) 0.007(3) -0.003(3)
C40 0.068(4) 0.059(4) 0.101(5) 0.029(4) 0.013(4) 0.001(3)
C41 0.063(4) 0.058(4) 0.071(4) 0.014(3) 0.007(3) -0.002(3)
C42 0.061(4) 0.052(3) 0.056(3) 0.004(3) 0.000(3) -0.010(3)
C43 0.075(5) 0.087(5) 0.094(5) -0.002(4) 0.010(4) -0.026(4)
C44 0.117(8) 0.101(6) 0.129(8) -0.042(6) -0.015(6) -0.048(6)
C45 0.132(9) 0.097(6) 0.102(7) -0.036(5) -0.019(6) -0.004(6)
C46 0.110(7) 0.082(5) 0.073(4) -0.015(4) 0.009(4) -0.003(4)
C47 0.084(5) 0.066(4) 0.057(3) -0.003(3) -0.001(3) 0.002(3)
C48 0.044(3) 0.053(3) 0.044(3) 0.002(2) 0.007(2) 0.007(2)
C49 0.059(3) 0.062(3) 0.055(3) 0.003(3) 0.022(3) 0.012(3)
C50 0.078(5) 0.088(5) 0.062(4) 0.006(3) 0.031(3) 0.021(4)
C51 0.082(5) 0.082(5) 0.073(4) -0.011(4) 0.021(3) 0.022(4)
C52 0.085(5) 0.054(4) 0.081(4) -0.002(3) 0.015(4) 0.018(3)
C53 0.070(4) 0.057(3) 0.058(3) 0.000(3) 0.016(3) 0.010(3)
C54 0.048(3) 0.045(3) 0.038(2) 0.011(2) 0.000(2) 0.001(2)
C55 0.055(3) 0.058(3) 0.042(3) -0.005(2) 0.005(2) 0.008(3)
C56 0.074(4) 0.070(4) 0.057(3) -0.014(3) 0.000(3) 0.011(3)
C57 0.071(5) 0.069(4) 0.070(4) -0.008(3) -0.020(3) -0.002(3)
C58 0.045(3) 0.074(4) 0.072(4) 0.009(3) -0.003(3) 0.007(3)
C59 0.049(3) 0.053(3) 0.056(3) 0.004(2) 0.003(2) 0.008(2)
C60 0.056(3) 0.040(3) 0.047(3) 0.002(2) 0.017(2) 0.002(2)
C61 0.069(4) 0.052(3) 0.055(3) 0.002(3) 0.009(3) -0.003(3)
C62 0.079(5) 0.062(4) 0.092(5) 0.000(3) 0.024(4) -0.017(3)
C63 0.091(5) 0.069(4) 0.078(4) 0.009(3) 0.033(4) -0.020(4)
C64 0.103(5) 0.064(4) 0.047(3) 0.009(3) 0.028(3) 0.002(4)
C65 0.060(3) 0.058(3) 0.044(3) 0.008(2) 0.016(2) 0.008(3)
C66 0.267(12) 0.218(10) 0.278(10) 0.016(10) 0.101(9) 0.016(9)
Cl1 0.274(11) 0.236(10) 0.298(10) 0.046(10) 0.082(9) -0.001(9)
Cl2 0.305(13) 0.240(11) 0.285(9) -0.014(9) 0.108(9) 0.047(9)
C66B 0.270(12) 0.219(10) 0.287(11) 0.019(10) 0.098(9) 0.017(9)
Cl1B 0.266(12) 0.220(12) 0.289(12) 0.007(11) 0.085(9) 0.018(10)
Cl2B 0.273(13) 0.208(10) 0.314(13) 0.023(11) 0.102(10) 0.021(9)
C66C 0.276(12) 0.215(10) 0.288(11) 0.019(10) 0.097(10) 0.013(9)
Cl1C 0.261(13) 0.224(12) 0.310(13) 0.024(12) 0.099(11) -0.005(10)
Cl2C 0.264(14) 0.189(11) 0.270(12) -0.005(11) 0.108(11) 0.022(10)

loop_
_atom_type_symbol
_atom_type_description
_atom_type_scat_dispersion_real
_atom_type_scat_dispersion_imag
_atom_type_scat_source
C C 0.0033 0.0016 'International Tables Vol C Tables 4.2.6.8 and 6.1.1.4'
H H 0.0000 0.0000 'International Tables Vol C Tables 4.2.6.8 and 6.1.1.4'
D D 0.0000 0.0000 'International Tables Vol C Tables 4.2.6.8 and 6.1.1.4'
N N 0.0061 0.0033 'International Tables Vol C Tables 4.2.6.8 and 6.1.1.4'
O O 0.0106 0.0060 'International Tables Vol C Tables 4.2.6.8 and 6.1.1.4'
P P 0.1023 0.0942 'International Tables Vol C Tables 4.2.6.8 and 6.1.1.4'
S S 0.1246 0.1234 'International Tables Vol C Tables 4.2.6.8 and 6.1.1.4'
Cl Cl 0.1484 0.1585 'International Tables Vol C Tables 4.2.6.8 and 6.1.1.4'
Ir Ir -1.4442 7.9887 'International Tables Vol C Tables 4.2.6.8 and 6.1.1.4'

loop_
_geom_angle_atom_site_label_1
_geom_angle_atom_site_label_2
_geom_angle_atom_site_label_3
_geom_angle
O2 Ir1 O1 41.94(14)
O2 Ir1 N1 86.92(14)
O1 Ir1 N1 81.66(14)
O2 Ir1 P4 87.60(11)
O1 Ir1 P4 88.63(11)
N1 Ir1 P4 169.94(11)
O2 Ir1 P3 111.17(11)
O1 Ir1 P3 151.97(11)
N1 Ir1 P3 90.38(11)
P4 Ir1 P3 99.47(5)
O2 Ir1 S1 148.14(11)
O1 Ir1 S1 106.29(11)
N1 Ir1 S1 85.07(10)
P4 Ir1 S1 95.21(4)
P3 Ir1 S1 99.68(5)
P1 S1 Ir1 95.34(6)
C5 P1 C6 110.5(2)
C5 P1 C12 111.4(2)
C6 P1 C12 109.5(2)
C5 P1 S1 105.56(16)
C6 P1 S1 109.20(18)
C12 P1 S1 110.6(2)
C4 P2 C18 104.8(2)
C4 P2 C24 102.5(2)
C18 P2 C24 108.1(3)
C4 P2 S2 113.90(19)
C18 P2 S2 113.5(2)
C24 P2 S2 113.14(19)
C36 P3 C42 101.3(3)
C36 P3 C30 102.8(2)
C42 P3 C30 104.2(3)
C36 P3 Ir1 114.08(17)
C42 P3 Ir1 112.59(19)
C30 P3 Ir1 119.76(18)
C60 P4 C54 103.0(2)
C60 P4 C48 102.9(2)
C54 P4 C48 104.3(2)
C60 P4 Ir1 111.29(17)
C54 P4 Ir1 115.32(16)
C48 P4 Ir1 118.25(15)
O2 O1 Ir1 67.97(18)
O1 O2 Ir1 70.09(18)
N2 N1 C5 109.5(4)
N2 N1 Ir1 126.3(3)
C5 N1 Ir1 123.6(3)
N1 N2 N3 109.2(4)
N2 N3 C4 107.7(4)
N3 C4 C5 108.0(4)
N3 C4 P2 119.2(4)
C5 C4 P2 132.8(4)
N1 C5 C4 105.5(4)
N1 C5 P1 115.2(3)
C4 C5 P1 139.2(4)
C7 C6 C11 118.7(5)
C7 C6 P1 122.9(4)
C11 C6 P1 118.3(4)
C6 C7 C8 119.1(7)
C9 C8 C7 121.4(7)
C10 C9 C8 119.2(6)
C9 C10 C11 120.2(7)
C6 C11 C10 121.4(6)
C17 C12 C13 119.8(6)
C17 C12 P1 121.3(5)
C13 C12 P1 118.8(5)
C12 C13 C14 120.7(7)
C13 C14 C15 119.2(8)
C16 C15 C14 119.1(7)
C15 C16 C17 122.0(8)
C12 C17 C16 119.1(7)
C19 C18 C23 118.2(6)
C19 C18 P2 122.3(4)
C23 C18 P2 119.4(5)
C18 C19 C20 120.6(7)
C21 C20 C19 118.4(8)
C22 C21 C20 121.7(7)
C21 C22 C23 120.0(7)
C22 C23 C18 121.0(8)
C29 C24 C25 118.2(6)
C29 C24 P2 123.8(4)
C25 C24 P2 117.9(5)
C24 C25 C26 119.7(8)
C27 C26 C25 122.4(8)
C26 C27 C28 118.0(7)
C27 C28 C29 120.0(8)
C24 C29 C28 121.6(6)
C31 C30 C35 117.7(6)
C31 C30 P3 120.2(4)
C35 C30 P3 121.7(4)
C30 C31 C32 121.0(6)
C33 C32 C31 120.2(7)
C32 C33 C34 120.9(7)
C35 C34 C33 118.8(7)
C34 C35 C30 121.4(6)
C41 C36 C37 118.2(5)
C41 C36 P3 122.5(4)
C37 C36 P3 119.3(4)
C36 C37 C38 120.9(6)
C39 C38 C37 119.9(6)
C38 C39 C40 119.1(6)
C39 C40 C41 122.0(6)
C40 C41 C36 119.9(6)
C47 C42 C43 119.2(6)
C47 C42 P3 118.4(4)
C43 C42 P3 122.2(5)
C44 C43 C42 118.7(8)
C45 C44 C43 121.3(8)
C44 C45 C46 121.7(8)
C45 C46 C47 117.7(8)
C42 C47 C46 121.3(7)
C49 C48 C53 117.8(5)
C49 C48 P4 121.4(4)
C53 C48 P4 120.8(4)
C48 C49 C50 121.4(5)
C49 C50 C51 119.6(6)
C52 C51 C50 119.5(6)
C51 C52 C53 120.6(6)
C52 C53 C48 121.0(6)
C55 C54 C59 118.9(5)
C55 C54 P4 118.1(4)
C59 C54 P4 122.9(4)
C56 C55 C54 120.9(5)
C57 C56 C55 120.1(6)
C56 C57 C58 121.1(6)
C57 C58 C59 119.3(6)
C54 C59 C58 119.7(5)
C65 C60 C61 118.9(5)
C65 C60 P4 122.0(4)
C61 C60 P4 119.1(4)
C62 C61 C60 120.2(5)
C63 C62 C61 120.2(6)
C64 C63 C62 120.2(6)
C63 C64 C65 121.1(6)
C60 C65 C64 119.4(5)
Cl1 C66 Cl2 93.7(14)
Cl1B C66B Cl2B 94.3(14)
Cl1C C66C Cl2C 94.4(14)

loop_
_geom_bond_atom_site_label_1
_geom_bond_atom_site_label_2
_geom_bond_distance
Ir1 O2 2.019(3)
Ir1 O1 2.048(3)
Ir1 N1 2.079(4)
Ir1 P4 2.3073(12)
Ir1 P3 2.3102(13)
Ir1 S1 2.4124(12)
S1 P1 2.0285(18)
S2 P2 1.939(2)
P1 C5 1.788(5)
P1 C6 1.796(5)
P1 C12 1.801(5)
P2 C4 1.805(5)
P2 C18 1.809(6)
P2 C24 1.813(6)
P3 C36 1.835(5)
P3 C42 1.839(6)
P3 C30 1.842(6)
P4 C60 1.828(5)
P4 C54 1.829(5)
P4 C48 1.839(5)
O1 O2 1.456(5)
N1 N2 1.320(5)
N1 C5 1.361(5)
N2 N3 1.341(5)
N3 C4 1.352(6)
C4 C5 1.386(7)
C6 C7 1.363(8)
C6 C11 1.373(8)
C7 C8 1.390(9)
C8 C9 1.371(11)
C9 C10 1.334(10)
C10 C11 1.382(8)
C12 C17 1.367(8)
C12 C13 1.380(8)
C13 C14 1.388(10)
C14 C15 1.396(13)
C15 C16 1.353(12)
C16 C17 1.391(9)
C18 C19 1.371(9)
C18 C23 1.374(8)
C19 C20 1.395(9)
C20 C21 1.360(12)
C21 C22 1.334(12)
C22 C23 1.365(10)
C24 C29 1.342(9)
C24 C25 1.359(8)
C25 C26 1.381(10)
C26 C27 1.338(11)
C27 C28 1.354(11)
C28 C29 1.392(10)
C30 C31 1.379(8)
C30 C35 1.391(8)
C31 C32 1.391(9)
C32 C33 1.333(11)
C33 C34 1.394(11)
C34 C35 1.374(9)
C36 C41 1.378(7)
C36 C37 1.382(7)
C37 C38 1.390(7)
C38 C39 1.360(10)
C39 C40 1.360(9)
C40 C41 1.372(8)
C42 C47 1.380(8)
C42 C43 1.403(8)
C43 C44 1.386(11)
C44 C45 1.356(13)
C45 C46 1.374(13)
C46 C47 1.411(9)
C48 C49 1.365(7)
C48 C53 1.381(7)
C49 C50 1.374(8)
C50 C51 1.374(8)
C51 C52 1.353(9)
C52 C53 1.363(8)
C54 C55 1.375(7)
C54 C59 1.387(7)
C55 C56 1.362(8)
C56 C57 1.356(9)
C57 C58 1.362(9)
C58 C59 1.394(7)
C60 C65 1.382(7)
C60 C61 1.386(7)
C61 C62 1.385(8)
C62 C63 1.370(9)
C63 C64 1.336(9)
C64 C65 1.405(8)
C66 Cl1 1.89(2)
C66 Cl2 1.90(2)
C66B Cl1B 1.89(2)
C66B Cl2B 1.89(2)
C66C Cl1C 1.89(2)
C66C Cl2C 1.89(2)
